data_4502438
loop_
_publ_author_name
'Rogow, David L.'
'Russell, Matthew P.'
'Wayman, Lora M.'
'Swanson, Claudia H.'
'Oliver, Allen G.'
'Oliver, Scott R. J.'

_publ_section_title
;
 Hydrothermal Synthesis and Characterization of Three Cationic
 Inorganic&#x2212;Organic Hybrid Materials Based on Lead Fluoride
;
_journal_issue 2
_journal_name_full 'Crystal Growth &amp; Design'
_journal_page_first 823
_journal_paper_doi 10.1021/cg9011923
_journal_volume 10
_journal_year 2010
_chemical_formula_sum 'C3 H6 F2 O6 Pb2 S2'
_chemical_formula_weight 654.58
_chemical_name_systematic
; 
 ? 
;
_space_group_IT_number 15
_symmetry_cell_setting monoclinic
_symmetry_space_group_name_Hall '-C 2yc'
_symmetry_space_group_name_H-M 'C 1 2/c 1'
_atom_sites_solution_hydrogens geom
_atom_sites_solution_primary direct
_atom_sites_solution_secondary difmap
_audit_creation_method SHELXL-97
_cell_angle_alpha 90.00
_cell_angle_beta 102.420(2)
_cell_angle_gamma 90.00
_cell_formula_units_Z 4
_cell_length_a 24.160(3)
_cell_length_b 4.6101(6)
_cell_length_c 8.8375(11)
_cell_measurement_reflns_used 2343
_cell_measurement_temperature 296(2)
_cell_measurement_theta_max 56.648
_cell_measurement_theta_min 9.022
_cell_volume 961.3(2)
_computing_cell_refinement 'Bruker SAINT v7.34'
_computing_data_collection 'Bruker APEX-II v2.1-4'
_computing_data_reduction 'Bruker SAINT v7.34'
_computing_structure_refinement 'SHELXL-97 (Sheldrick, 1997)'
_computing_structure_solution 'SHELXS-97 (Sheldrick, 1990)'
_diffrn_ambient_temperature 150(2)
_diffrn_detector_area_resol_mean 83.33
_diffrn_measured_fraction_theta_full 0.997
_diffrn_measured_fraction_theta_max 0.997
_diffrn_measurement_device_type 'Bruker APEX-II'
_diffrn_measurement_method \w/2\q-scans
_diffrn_radiation_monochromator graphite
_diffrn_radiation_source 'fine-focus sealed tube'
_diffrn_radiation_type MoK\a
_diffrn_radiation_wavelength 0.71073
_diffrn_reflns_av_R_equivalents 0.0361
_diffrn_reflns_av_sigmaI/netI 0.0272
_diffrn_reflns_limit_h_max 32
_diffrn_reflns_limit_h_min -32
_diffrn_reflns_limit_k_max 6
_diffrn_reflns_limit_k_min -6
_diffrn_reflns_limit_l_max 11
_diffrn_reflns_limit_l_min -11
_diffrn_reflns_number 5036
_diffrn_reflns_theta_full 28.38
_diffrn_reflns_theta_max 28.38
_diffrn_reflns_theta_min 3.45
_exptl_absorpt_coefficient_mu 35.452
_exptl_absorpt_correction_T_max 0.3213
_exptl_absorpt_correction_T_min 0.0678
_exptl_absorpt_correction_type numerical
_exptl_crystal_colour colorless
_exptl_crystal_density_diffrn 4.523
_exptl_crystal_density_method 'not measured'
_exptl_crystal_description blades
_exptl_crystal_F_000 1144
_exptl_crystal_size_max 0.11
_exptl_crystal_size_mid 0.10
_exptl_crystal_size_min 0.04
_refine_diff_density_max 1.812
_refine_diff_density_min -1.731
_refine_diff_density_rms 0.230
_refine_ls_extinction_coef 0.00163(9)
_refine_ls_extinction_expression Fc^*^=kFc[1+0.001xFc^2^\l^3^/sin(2\q)]^-1/4^
_refine_ls_extinction_method SHELXL
_refine_ls_goodness_of_fit_ref 0.955
_refine_ls_hydrogen_treatment constr
_refine_ls_matrix_type full
_refine_ls_number_parameters 70
_refine_ls_number_reflns 1195
_refine_ls_number_restraints 0
_refine_ls_restrained_S_all 0.955
_refine_ls_R_factor_all 0.0199
_refine_ls_R_factor_gt 0.0183
_refine_ls_shift/su_max 0.288
_refine_ls_shift/su_mean 0.026
_refine_ls_structure_factor_coef Fsqd
_refine_ls_weighting_details 'calc w=1/[\s^2^(Fo^2^)+(0.0322P)^2^+4.7741P] where P=(Fo^2^+2Fc^2^)/3'
_refine_ls_weighting_scheme calc
_refine_ls_wR_factor_gt 0.0504
_refine_ls_wR_factor_ref 0.0524
_reflns_number_gt 1117
_reflns_number_total 1195
_reflns_threshold_expression >2sigma(I)
_cod_data_source_file cg9011923_si_002.cif
_cod_data_source_block dave1
_cod_depositor_comments
;
The following automatic conversions were performed:

'_symmetry_cell_setting' value 'Monoclinic' changed to 'monoclinic'
according to /home/saulius/struct/CIF-dictionaries/cif_core.dic
dictionary named 'cif_core.dic' version 2.4.2 from
2011-04-26.

'_exptl_absorpt_correction_type' value 'Numerical'
changed to 'numerical' according to
/home/saulius/struct/CIF-dictionaries/cif_core.dic dictionary named
'cif_core.dic' version 2.4.2 from 2011-04-26.

Automatic conversion script
Id: cif_fix_values 1715 2011-07-08 13:25:40Z adriana 
;
_cod_original_sg_symbol_H-M C2/c
_cod_database_code 4502438

loop_
_symmetry_equiv_pos_as_xyz
'x, y, z'
'-x, y, -z+1/2'
'x+1/2, y+1/2, z'
'-x+1/2, y+1/2, -z+1/2'
'-x, -y, -z'
'x, -y, z-1/2'
'-x+1/2, -y+1/2, -z'
'x+1/2, -y+1/2, z-1/2'

loop_
_atom_site_label
_atom_site_type_symbol
_atom_site_fract_x
_atom_site_fract_y
_atom_site_fract_z
_atom_site_U_iso_or_equiv
_atom_site_adp_type
_atom_site_occupancy
_atom_site_symmetry_multiplicity
_atom_site_calc_flag
_atom_site_refinement_flags
Pb1 Pb 0.199379(7) 0.48988(3) 0.094453(18) 0.00707(11) Uani 1 1 d .
S1 S 0.11570(4) 0.0648(3) 0.30022(12) 0.0065(2) Uani 1 1 d .
F1 F 0.25112(12) 0.4566(5) 0.3773(3) 0.0093(5) Uani 1 1 d .
O1 O 0.11107(12) 0.2474(6) 0.1626(3) 0.0108(6) Uani 1 1 d .
O2 O 0.11710(12) 0.2393(6) 0.4403(3) 0.0105(6) Uani 1 1 d .
O3 O 0.16328(11) -0.1392(7) 0.3209(3) 0.0114(6) Uani 1 1 d .
C1 C 0.05295(16) -0.1459(9) 0.2721(4) 0.0089(7) Uani 1 1 d .
H1A H 0.0506 -0.2682 0.1817 0.011 Uiso 1 1 calc R
H1B H 0.0545 -0.2710 0.3612 0.011 Uiso 1 1 calc R
C2 C 0.0000 0.0453(12) 0.2500 0.0101(12) Uani 1 2 d S
H2A H 0.0021 0.1686 0.3400 0.012 Uiso 0.50 1 calc PR
H2B H -0.0021 0.1686 0.1600 0.012 Uiso 0.50 1 calc PR

loop_
_atom_site_aniso_label
_atom_site_aniso_U_11
_atom_site_aniso_U_22
_atom_site_aniso_U_33
_atom_site_aniso_U_23
_atom_site_aniso_U_13
_atom_site_aniso_U_12
Pb1 0.00550(14) 0.00775(14) 0.00718(14) 0.00096(5) -0.00036(8) -0.00091(4)
S1 0.0030(4) 0.0068(4) 0.0088(4) 0.0004(4) -0.0004(3) -0.0009(4)
F1 0.0084(13) 0.0100(12) 0.0081(12) 0.0021(9) -0.0012(10) 0.0054(9)
O1 0.0098(13) 0.0113(14) 0.0105(13) 0.0015(11) 0.0005(10) -0.0012(11)
O2 0.0083(13) 0.0119(14) 0.0100(13) -0.0013(11) -0.0007(10) -0.0006(10)
O3 0.0047(13) 0.0120(15) 0.0164(14) -0.0005(12) -0.0002(11) 0.0019(11)
C1 0.0077(17) 0.0060(18) 0.0108(17) 0.0000(14) -0.0029(14) -0.0021(14)
C2 0.005(3) 0.007(3) 0.016(3) 0.000 -0.003(2) 0.000

loop_
_atom_type_symbol
_atom_type_description
_atom_type_scat_dispersion_real
_atom_type_scat_dispersion_imag
_atom_type_scat_source
C C 0.0033 0.0016 'International Tables Vol C Tables 4.2.6.8 and 6.1.1.4'
H H 0.0000 0.0000 'International Tables Vol C Tables 4.2.6.8 and 6.1.1.4'
O O 0.0106 0.0060 'International Tables Vol C Tables 4.2.6.8 and 6.1.1.4'
F F 0.0171 0.0103 'International Tables Vol C Tables 4.2.6.8 and 6.1.1.4'
S S 0.1246 0.1234 'International Tables Vol C Tables 4.2.6.8 and 6.1.1.4'
Pb Pb -3.3944 10.1111 'International Tables Vol C Tables 4.2.6.8 and 6.1.1.4'

loop_
_geom_angle_atom_site_label_1
_geom_angle_atom_site_label_2
_geom_angle_atom_site_label_3
_geom_angle
_geom_angle_site_symmetry_1
_geom_angle_site_symmetry_3
F1 Pb1 O2 85.99(9) 4 6_565
F1 Pb1 F1 71.33(9) 4 6_565
O2 Pb1 F1 90.16(9) 6_565 6_565
F1 Pb1 F1 80.04(7) 4 .
O2 Pb1 F1 137.09(8) 6_565 .
F1 Pb1 F1 122.31(11) 6_565 .
F1 Pb1 O1 139.80(9) 4 .
O2 Pb1 O1 75.12(9) 6_565 .
F1 Pb1 O1 142.00(8) 6_565 .
F1 Pb1 O1 90.04(9) . .
F1 Pb1 F1 126.10(11) 4 4_545
O2 Pb1 F1 141.85(9) 6_565 4_545
F1 Pb1 F1 82.99(8) 6_565 4_545
F1 Pb1 F1 75.07(7) . 4_545
O1 Pb1 F1 87.51(8) . 4_545
O1 S1 O3 112.97(17) . .
O1 S1 O2 111.63(17) . .
O3 S1 O2 111.75(17) . .
O1 S1 C1 106.78(18) . .
O3 S1 C1 106.87(19) . .
O2 S1 C1 106.37(18) . .
Pb1 F1 Pb1 108.67(9) 4_545 6_566
Pb1 F1 Pb1 106.19(9) 4_545 .
Pb1 F1 Pb1 121.51(11) 6_566 .
Pb1 F1 Pb1 126.10(11) 4_545 4
Pb1 F1 Pb1 97.01(8) 6_566 4
Pb1 F1 Pb1 98.56(8) . 4
S1 O1 Pb1 121.44(16) . .
S1 O2 Pb1 127.29(16) . 6_566
C2 C1 S1 111.6(3) . .
C1 C2 C1 109.7(5) 2 .

loop_
_geom_bond_atom_site_label_1
_geom_bond_atom_site_label_2
_geom_bond_distance
_geom_bond_site_symmetry_2
Pb1 F1 2.448(2) 4
Pb1 O2 2.490(3) 6_565
Pb1 F1 2.518(3) 6_565
Pb1 F1 2.548(3) .
Pb1 O1 2.592(3) .
Pb1 F1 2.722(3) 4_545
S1 O1 1.463(3) .
S1 O3 1.466(3) .
S1 O2 1.471(3) .
S1 C1 1.773(4) .
F1 Pb1 2.448(2) 4_545
F1 Pb1 2.518(3) 6_566
F1 Pb1 2.722(3) 4
O2 Pb1 2.490(3) 6_566
C1 C2 1.531(5) .
C2 C1 1.531(5) 2

loop_
_geom_torsion_atom_site_label_1
_geom_torsion_atom_site_label_2
_geom_torsion_atom_site_label_3
_geom_torsion_atom_site_label_4
_geom_torsion
_geom_torsion_site_symmetry_1
_geom_torsion_site_symmetry_4
F1 Pb1 F1 Pb1 -128.83(15) 4 4_545
O2 Pb1 F1 Pb1 158.22(10) 6_565 4_545
F1 Pb1 F1 Pb1 -68.54(7) 6_565 4_545
O1 Pb1 F1 Pb1 90.33(11) . 4_545
F1 Pb1 F1 Pb1 2.92(5) 4_545 4_545
F1 Pb1 F1 Pb1 106.49(9) 4 6_566
O2 Pb1 F1 Pb1 33.54(18) 6_565 6_566
F1 Pb1 F1 Pb1 166.78(13) 6_565 6_566
O1 Pb1 F1 Pb1 -34.35(11) . 6_566
F1 Pb1 F1 Pb1 -121.76(12) 4_545 6_566
F1 Pb1 F1 Pb1 2.78(4) 4 4
O2 Pb1 F1 Pb1 -70.17(14) 6_565 4
F1 Pb1 F1 Pb1 63.07(7) 6_565 4
O1 Pb1 F1 Pb1 -138.06(9) . 4
F1 Pb1 F1 Pb1 134.53(13) 4_545 4
O3 S1 O1 Pb1 -44.5(2) . .
O2 S1 O1 Pb1 82.5(2) . .
C1 S1 O1 Pb1 -161.64(18) . .
F1 Pb1 O1 S1 -97.7(2) 4 .
O2 Pb1 O1 S1 -162.5(2) 6_565 .
F1 Pb1 O1 S1 127.11(17) 6_565 .
F1 Pb1 O1 S1 -23.23(18) . .
F1 Pb1 O1 S1 51.83(18) 4_545 .
O1 S1 O2 Pb1 -78.5(2) . 6_566
O3 S1 O2 Pb1 49.2(3) . 6_566
C1 S1 O2 Pb1 165.43(19) . 6_566
O1 S1 C1 C2 -59.2(3) . .
O3 S1 C1 C2 179.7(2) . .
O2 S1 C1 C2 60.2(3) . .
S1 C1 C2 C1 -179.4(3) . 2
